data_2218165
loop_
_publ_author_name
'Shabnam Habib, Rana'
'Jamshaid, Muhammad'
'Tahir, M. Nawaz'
'Khan, Tahir Javed'
'Khan, Islam Ullah'

_publ_section_title
(4<i>R</i>,5<i>R</i>,6<i>S</i>,7<i>R</i>,8<i>S</i>,9<i>R</i>,10<i>S</i>,13<i>S</i>)-7,8\b-Epoxymomilactone-A
_journal_coeditor_code IM2057
_journal_issue 5
_journal_name_full 'Acta Crystallographica Section E'
_journal_page_first o892
_journal_paper_doi 10.1107/S1600536808010556
_journal_volume 64
_journal_year 2008
_chemical_formula_iupac 'C20 H26 O4'
_chemical_formula_moiety 'C20 H26 O4'
_chemical_formula_sum 'C20 H26 O4'
_chemical_formula_weight 330.41
_chemical_name_systematic
;
(4<i>R</i>,5<i>R</i>,6<i>S</i>,7<i>R</i>,8<i>S</i>,9<i>R</i>,10<i>S</i>,\
13<i>S</i>)-7,8\b-Epoxymomilactone-A
;
_space_group_IT_number 19
_symmetry_cell_setting orthorhombic
_symmetry_space_group_name_Hall 'P 2ac 2ab'
_symmetry_space_group_name_H-M 'P 21 21 21'
_atom_sites_solution_hydrogens geom
_atom_sites_solution_primary direct
_atom_sites_solution_secondary difmap
_audit_creation_method SHELXL97
_cell_angle_alpha 90.000
_cell_angle_beta 90.00
_cell_angle_gamma 90.00
_cell_formula_units_Z 4
_cell_length_a 6.3996(7)
_cell_length_b 13.1759(3)
_cell_length_c 20.8540(10)
_cell_measurement_reflns_used 1295
_cell_measurement_temperature 296(2)
_cell_measurement_theta_max 28.63
_cell_measurement_theta_min 1.59
_cell_volume 1758.4(2)
_computing_cell_refinement 'APEX2 (Bruker, 2007)'
_computing_data_collection 'APEX2 (Bruker, 2007)'
_computing_data_reduction 'SAINT (Bruker, 2007)'
_computing_molecular_graphics 'ORTEP-3 for Windows (Farrugia, 1997) and PLATON (Spek, 2003)'
_computing_publication_material
;
WinGX (Farrugia, 1999) and PLATON (Spek, 2003)
;
_computing_structure_refinement 'SHELXL97 (Sheldrick, 2008)'
_computing_structure_solution 'SHELXS97 (Sheldrick, 2008)'
_diffrn_ambient_temperature 296(2)
_diffrn_detector_area_resol_mean 7.30
_diffrn_measured_fraction_theta_full 0.996
_diffrn_measured_fraction_theta_max 0.996
_diffrn_measurement_device_type 'Bruker Kappa APEX2 CCD'
_diffrn_measurement_method \w
_diffrn_radiation_monochromator graphite
_diffrn_radiation_source 'fine-focus sealed tube'
_diffrn_radiation_type MoK\a
_diffrn_radiation_wavelength 0.71073
_diffrn_reflns_av_R_equivalents 0.0750
_diffrn_reflns_av_sigmaI/netI 0.0695
_diffrn_reflns_limit_h_max 8
_diffrn_reflns_limit_h_min -8
_diffrn_reflns_limit_k_max 14
_diffrn_reflns_limit_k_min -17
_diffrn_reflns_limit_l_max 28
_diffrn_reflns_limit_l_min -28
_diffrn_reflns_number 19288
_diffrn_reflns_theta_full 28.85
_diffrn_reflns_theta_max 28.85
_diffrn_reflns_theta_min 2.49
_diffrn_standards_number 0
_exptl_absorpt_coefficient_mu 0.086
_exptl_absorpt_correction_T_max 0.990
_exptl_absorpt_correction_T_min 0.980
_exptl_absorpt_correction_type multi-scan
_exptl_absorpt_process_details '(SADABS; Bruker, 2005)'
_exptl_crystal_colour Colourless
_exptl_crystal_density_diffrn 1.248
_exptl_crystal_density_method 'not measured'
_exptl_crystal_description needle
_exptl_crystal_F_000 712
_exptl_crystal_size_max 0.25
_exptl_crystal_size_mid 0.10
_exptl_crystal_size_min 0.09
_refine_diff_density_max 0.137
_refine_diff_density_min -0.175
_refine_ls_goodness_of_fit_ref 1.030
_refine_ls_hydrogen_treatment mixed
_refine_ls_matrix_type full
_refine_ls_number_parameters 223
_refine_ls_number_reflns 2635
_refine_ls_number_restraints 0
_refine_ls_restrained_S_all 1.030
_refine_ls_R_factor_all 0.1418
_refine_ls_R_factor_gt 0.0496
_refine_ls_shift/su_max 0.000
_refine_ls_shift/su_mean 0.000
_refine_ls_structure_factor_coef Fsqd
_refine_ls_weighting_details 'calc w=1/[\s^2^(Fo^2^)+(0.0443P)^2^+0.0772P] where P=(Fo^2^+2Fc^2^)/3'
_refine_ls_weighting_scheme calc
_refine_ls_wR_factor_gt 0.0923
_refine_ls_wR_factor_ref 0.1168
_reflns_number_gt 1202
_reflns_number_total 2635
_reflns_threshold_expression I>2\s(I)
_cod_data_source_file im2057.cif
_cod_data_source_block I
_cod_database_code 2218165
_cod_database_fobs_code 2218165

loop_
_symmetry_equiv_pos_as_xyz
'x, y, z'
'-x+1/2, -y, z+1/2'
'x+1/2, -y+1/2, -z'
'-x, y+1/2, -z+1/2'

loop_
_atom_site_type_symbol
_atom_site_label
_atom_site_fract_x
_atom_site_fract_y
_atom_site_fract_z
_atom_site_U_iso_or_equiv
_atom_site_adp_type
_atom_site_calc_flag
_atom_site_refinement_flags
_atom_site_occupancy
O O1 0.2901(4) 0.5384(2) 0.77739(11) 0.1276(11) Uani d . 1
O O2 0.6901(4) 0.54820(17) 0.70678(11) 0.0895(7) Uani d . 1
O O3 0.6511(3) 0.64702(13) 0.62196(9) 0.0641(5) Uani d . 1
O O4 0.4101(3) 0.82859(12) 0.50957(8) 0.0624(5) Uani d . 1
C C1 0.0673(4) 0.7697(2) 0.70647(13) 0.0687(8) Uani d . 1
H H1A -0.0511 0.7524 0.6796 0.082 Uiso calc R 1
H H1B 0.0347 0.8324 0.7288 0.082 Uiso calc R 1
C C2 0.1031(5) 0.6849(2) 0.75567(14) 0.0848(10) Uani d . 1
H H2A 0.1551 0.7159 0.7947 0.102 Uiso calc R 1
H H2B -0.0316 0.6551 0.7657 0.102 Uiso calc R 1
C C3 0.2466(5) 0.6019(3) 0.73828(15) 0.0739(9) Uani d . 1
C C4 0.3374(5) 0.5948(2) 0.67075(12) 0.0577(7) Uani d . 1
C C5 0.2923(4) 0.68587(18) 0.62796(11) 0.0499(7) Uani d . 1
H H5 0.1673 0.6716 0.6024 0.060 Uiso calc R 1
C C6 0.4805(4) 0.68849(19) 0.58381(11) 0.0553(7) Uani d . 1
H H6 0.4545 0.6434 0.5473 0.066 Uiso calc R 1
C C7 0.5436(4) 0.7907(2) 0.55901(11) 0.0535(7) Uani d . 1
H H7 0.6937 0.8028 0.5537 0.064 Uiso calc R 1
C C8 0.4140(4) 0.87944(18) 0.57182(11) 0.0462(6) Uani d . 1
C C9 0.2192(4) 0.86667(18) 0.61280(11) 0.0459(6) Uani d . 1
H H9 0.1100 0.8397 0.5846 0.055 Uiso calc R 1
C C10 0.2590(4) 0.78561(18) 0.66466(11) 0.0449(6) Uani d . 1
C C11 0.1424(5) 0.9704(2) 0.63641(13) 0.0654(8) Uani d . 1
H H11A 0.0037 0.9639 0.6547 0.078 Uiso calc R 1
H H11B 0.2354 0.9960 0.6694 0.078 Uiso calc R 1
C C12 0.1373(5) 1.0436(2) 0.57995(14) 0.0672(8) Uani d . 1
H H12A 0.0686 1.1058 0.5932 0.081 Uiso calc R 1
H H12B 0.0551 1.0139 0.5457 0.081 Uiso calc R 1
C C13 0.3552(5) 1.06931(19) 0.55425(14) 0.0631(8) Uani d . 1
C C14 0.5096(4) 0.98319(19) 0.57133(14) 0.0608(8) Uani d . 1
H H14A 0.6235 0.9839 0.5406 0.073 Uiso calc R 1
H H14B 0.5684 0.9968 0.6133 0.073 Uiso calc R 1
C C15 0.3421(6) 1.0775(3) 0.48310(17) 0.0956(12) Uani d . 1
H H15 0.3070 1.0178 0.4619 0.115 Uiso calc R 1
C C16 0.3716(10) 1.1536(5) 0.4474(3) 0.171(3) Uani d . 1
C C17 0.4321(6) 1.1672(2) 0.5862(2) 0.1304(16) Uani d . 1
H H17A 0.4403 1.1573 0.6317 0.196 Uiso calc R 1
H H17B 0.3363 1.2213 0.5770 0.196 Uiso calc R 1
H H17C 0.5679 1.1843 0.5699 0.196 Uiso calc R 1
C C18 0.5739(5) 0.5923(2) 0.67153(14) 0.0635(8) Uani d . 1
C C19 0.2609(7) 0.4944(2) 0.64183(16) 0.1028(13) Uani d . 1
H H19A 0.1109 0.4939 0.6409 0.154 Uiso calc R 1
H H19B 0.3099 0.4389 0.6675 0.154 Uiso calc R 1
H H19C 0.3139 0.4876 0.5990 0.154 Uiso calc R 1
C C20 0.4458(4) 0.81615(19) 0.70649(11) 0.0535(7) Uani d . 1
H H20A 0.5665 0.8259 0.6799 0.080 Uiso calc R 1
H H20B 0.4735 0.7635 0.7372 0.080 Uiso calc R 1
H H20C 0.4143 0.8782 0.7286 0.080 Uiso calc R 1
H H16A 0.378(5) 1.143(2) 0.4045(13) 0.080 Uiso d . 1
H H16B 0.397(5) 1.214(2) 0.4727(13) 0.080 Uiso d . 1

loop_
_atom_site_aniso_label
_atom_site_aniso_U_11
_atom_site_aniso_U_22
_atom_site_aniso_U_33
_atom_site_aniso_U_12
_atom_site_aniso_U_13
_atom_site_aniso_U_23
O1 0.124(2) 0.153(2) 0.1054(19) 0.0407(19) 0.0296(18) 0.0790(18)
O2 0.0755(17) 0.0982(17) 0.0950(15) 0.0171(13) -0.0114(13) 0.0445(13)
O3 0.0669(13) 0.0666(12) 0.0588(11) 0.0172(10) 0.0070(11) 0.0134(10)
O4 0.0828(15) 0.0634(12) 0.0409(10) 0.0064(10) -0.0036(9) 0.0013(9)
C1 0.0527(19) 0.082(2) 0.0713(19) -0.0007(16) 0.0122(16) 0.0101(18)
C2 0.072(2) 0.105(3) 0.078(2) -0.011(2) 0.0138(18) 0.028(2)
C3 0.061(2) 0.084(2) 0.077(2) -0.0048(19) -0.0003(18) 0.0255(19)
C4 0.063(2) 0.0541(17) 0.0558(18) -0.0116(16) -0.0113(16) 0.0105(14)
C5 0.0542(18) 0.0468(16) 0.0487(14) -0.0096(13) -0.0153(13) 0.0047(13)
C6 0.074(2) 0.0522(18) 0.0399(14) 0.0088(15) -0.0037(15) -0.0001(13)
C7 0.0567(18) 0.0583(18) 0.0455(15) 0.0058(14) 0.0061(14) 0.0049(13)
C8 0.0454(16) 0.0496(16) 0.0435(14) 0.0008(13) -0.0021(13) -0.0003(12)
C9 0.0398(16) 0.0517(16) 0.0462(14) 0.0009(12) -0.0024(13) 0.0008(13)
C10 0.0387(15) 0.0545(17) 0.0415(13) -0.0029(12) -0.0001(13) -0.0006(13)
C11 0.064(2) 0.0643(18) 0.0679(19) 0.0148(17) 0.0105(16) -0.0003(16)
C12 0.069(2) 0.0561(18) 0.076(2) 0.0125(16) 0.0017(18) 0.0033(15)
C13 0.059(2) 0.0462(18) 0.084(2) -0.0008(15) -0.0015(17) 0.0065(16)
C14 0.0503(18) 0.0530(18) 0.0792(19) -0.0029(14) -0.0015(17) 0.0058(15)
C15 0.098(3) 0.087(3) 0.102(3) 0.030(2) 0.018(2) 0.046(2)
C16 0.207(6) 0.156(5) 0.150(5) 0.099(5) 0.068(5) 0.061(4)
C17 0.125(4) 0.053(2) 0.213(5) -0.012(2) -0.034(3) -0.014(3)
C18 0.075(2) 0.0528(18) 0.0624(19) 0.0052(17) -0.0019(19) 0.0097(16)
C19 0.132(3) 0.054(2) 0.123(3) -0.0241(19) -0.047(3) 0.0172(19)
C20 0.0569(18) 0.0573(17) 0.0462(14) -0.0039(14) -0.0069(13) -0.0065(13)

loop_
_atom_type_symbol
_atom_type_description
_atom_type_scat_dispersion_real
_atom_type_scat_dispersion_imag
_atom_type_scat_source
C C 0.0033 0.0016 'International Tables Vol C Tables 4.2.6.8 and 6.1.1.4'
H H 0.0000 0.0000 'International Tables Vol C Tables 4.2.6.8 and 6.1.1.4'
O O 0.0106 0.0060 'International Tables Vol C Tables 4.2.6.8 and 6.1.1.4'

loop_
_geom_angle_atom_site_label_1
_geom_angle_atom_site_label_2
_geom_angle_atom_site_label_3
_geom_angle
C18 O3 C6 110.1(2)
C7 O4 C8 60.57(15)
C10 C1 C2 111.3(2)
C10 C1 H1A 109.4
C2 C1 H1A 109.4
C10 C1 H1B 109.4
C2 C1 H1B 109.4
H1A C1 H1B 108.0
C3 C2 C1 118.0(3)
C3 C2 H2A 107.8
C1 C2 H2A 107.8
C3 C2 H2B 107.8
C1 C2 H2B 107.8
H2A C2 H2B 107.1
O1 C3 C2 119.6(3)
O1 C3 C4 119.7(3)
C2 C3 C4 120.6(3)
C18 C4 C5 102.3(2)
C18 C4 C3 111.8(2)
C5 C4 C3 114.9(2)
C18 C4 C19 107.7(3)
C5 C4 C19 112.9(2)
C3 C4 C19 107.1(3)
C6 C5 C4 102.9(2)
C6 C5 C10 113.2(2)
C4 C5 C10 114.10(19)
C6 C5 H5 108.8
C4 C5 H5 108.8
C10 C5 H5 108.8
O3 C6 C7 108.9(2)
O3 C6 C5 104.77(18)
C7 C6 C5 116.4(2)
O3 C6 H6 108.9
C7 C6 H6 108.9
C5 C6 H6 108.9
O4 C7 C8 60.81(15)
O4 C7 C6 113.7(2)
C8 C7 C6 120.3(2)
O4 C7 H7 116.7
C8 C7 H7 116.7
C6 C7 H7 116.7
C7 C8 O4 58.63(14)
C7 C8 C14 119.9(2)
O4 C8 C14 114.8(2)
C7 C8 C9 118.7(2)
O4 C8 C9 115.74(19)
C14 C8 C9 116.1(2)
C8 C9 C11 110.2(2)
C8 C9 C10 109.59(19)
C11 C9 C10 116.4(2)
C8 C9 H9 106.7
C11 C9 H9 106.7
C10 C9 H9 106.7
C1 C10 C20 109.82(19)
C1 C10 C5 106.3(2)
C20 C10 C5 113.6(2)
C1 C10 C9 111.4(2)
C20 C10 C9 110.3(2)
C5 C10 C9 105.44(18)
C12 C11 C9 108.9(2)
C12 C11 H11A 109.9
C9 C11 H11A 109.9
C12 C11 H11B 109.9
C9 C11 H11B 109.9
H11A C11 H11B 108.3
C11 C12 C13 113.0(2)
C11 C12 H12A 109.0
C13 C12 H12A 109.0
C11 C12 H12B 109.0
C13 C12 H12B 109.0
H12A C12 H12B 107.8
C15 C13 C12 108.3(3)
C15 C13 C17 112.9(3)
C12 C13 C17 109.0(3)
C15 C13 C14 108.6(2)
C12 C13 C14 109.8(2)
C17 C13 C14 108.2(3)
C8 C14 C13 114.2(2)
C8 C14 H14A 108.7
C13 C14 H14A 108.7
C8 C14 H14B 108.7
C13 C14 H14B 108.7
H14A C14 H14B 107.6
C16 C15 C13 129.5(5)
C16 C15 H15 115.2
C13 C15 H15 115.2
C15 C16 H16A 118(2)
C15 C16 H16B 111(2)
H16A C16 H16B 131(3)
C13 C17 H17A 109.5
C13 C17 H17B 109.5
H17A C17 H17B 109.5
C13 C17 H17C 109.5
H17A C17 H17C 109.5
H17B C17 H17C 109.5
O2 C18 O3 120.1(3)
O2 C18 C4 129.7(3)
O3 C18 C4 110.2(3)
C4 C19 H19A 109.5
C4 C19 H19B 109.5
H19A C19 H19B 109.5
C4 C19 H19C 109.5
H19A C19 H19C 109.5
H19B C19 H19C 109.5
C10 C20 H20A 109.5
C10 C20 H20B 109.5
H20A C20 H20B 109.5
C10 C20 H20C 109.5
H20A C20 H20C 109.5
H20B C20 H20C 109.5

loop_
_geom_bond_atom_site_label_1
_geom_bond_atom_site_label_2
_geom_bond_distance
O1 C3 1.201(3)
O2 C18 1.196(3)
O3 C18 1.354(3)
O3 C6 1.457(3)
O4 C7 1.429(3)
O4 C8 1.461(3)
C1 C10 1.519(3)
C1 C2 1.534(4)
C1 H1A 0.9700
C1 H1B 0.9700
C2 C3 1.474(4)
C2 H2A 0.9700
C2 H2B 0.9700
C3 C4 1.526(4)
C4 C18 1.514(4)
C4 C5 1.523(3)
C4 C19 1.534(4)
C5 C6 1.516(4)
C5 C10 1.536(3)
C5 H5 0.9800
C6 C7 1.499(3)
C6 H6 0.9800
C7 C8 1.458(3)
C7 H7 0.9800
C8 C14 1.498(3)
C8 C9 1.521(3)
C9 C11 1.533(3)
C9 C10 1.541(3)
C9 H9 0.9800
C10 C20 1.534(3)
C11 C12 1.523(3)
C11 H11A 0.9700
C11 H11B 0.9700
C12 C13 1.532(4)
C12 H12A 0.9700
C12 H12B 0.9700
C13 C15 1.490(4)
C13 C17 1.533(4)
C13 C14 1.546(4)
C14 H14A 0.9700
C14 H14B 0.9700
C15 C16 1.263(6)
C15 H15 0.9300
C16 H16A 0.91(2)
C16 H16B 0.97(2)
C17 H17A 0.9600
C17 H17B 0.9600
C17 H17C 0.9600
C19 H19A 0.9600
C19 H19B 0.9600
C19 H19C 0.9600
C20 H20A 0.9600
C20 H20B 0.9600
C20 H20C 0.9600

loop_
_geom_hbond_atom_site_label_D
_geom_hbond_atom_site_label_H
_geom_hbond_atom_site_label_A
_geom_hbond_site_symmetry_A
_geom_hbond_distance_DH
_geom_hbond_distance_HA
_geom_hbond_distance_DA
_geom_hbond_angle_DHA
_geom_hbond_publ_flag
C2 H2B O2 1_455 0.97 2.58 3.356(5) 137 yes
C7 H7 O4 3_566 0.98 2.58 3.164(4) 118 yes
C11 H11A O1 4_556 0.97 2.55 3.420(5) 149 yes
C14 H14B O1 4_656 0.97 2.52 3.486(5) 178 yes

loop_
_geom_torsion_atom_site_label_1
_geom_torsion_atom_site_label_2
_geom_torsion_atom_site_label_3
_geom_torsion_atom_site_label_4
_geom_torsion
C10 C1 C2 C3 -30.0(4)
C1 C2 C3 O1 174.5(3)
C1 C2 C3 C4 -6.6(4)
O1 C3 C4 C18 -57.0(4)
C2 C3 C4 C18 124.1(3)
O1 C3 C4 C5 -173.1(3)
C2 C3 C4 C5 8.0(4)
O1 C3 C4 C19 60.7(4)
C2 C3 C4 C19 -118.2(3)
C18 C4 C5 C6 28.8(2)
C3 C4 C5 C6 150.2(2)
C19 C4 C5 C6 -86.7(3)
C18 C4 C5 C10 -94.2(3)
C3 C4 C5 C10 27.2(3)
C19 C4 C5 C10 150.3(3)
C18 O3 C6 C7 145.2(2)
C18 O3 C6 C5 20.1(3)
C4 C5 C6 O3 -30.2(2)
C10 C5 C6 O3 93.4(2)
C4 C5 C6 C7 -150.5(2)
C10 C5 C6 C7 -26.9(3)
C8 O4 C7 C6 112.7(2)
O3 C6 C7 O4 166.57(18)
C5 C6 C7 O4 -75.4(3)
O3 C6 C7 C8 -124.6(2)
C5 C6 C7 C8 -6.5(3)
C6 C7 C8 O4 -101.9(3)
O4 C7 C8 C14 -102.5(3)
C6 C7 C8 C14 155.6(2)
O4 C7 C8 C9 104.2(2)
C6 C7 C8 C9 2.3(3)
C7 O4 C8 C14 111.2(2)
C7 O4 C8 C9 -109.3(2)
C7 C8 C9 C11 163.7(2)
O4 C8 C9 C11 -129.6(2)
C14 C8 C9 C11 9.4(3)
C7 C8 C9 C10 34.3(3)
O4 C8 C9 C10 101.1(2)
C14 C8 C9 C10 -119.9(2)
C2 C1 C10 C20 -60.7(3)
C2 C1 C10 C5 62.5(3)
C2 C1 C10 C9 176.9(2)
C6 C5 C10 C1 -179.6(2)
C4 C5 C10 C1 -62.4(3)
C6 C5 C10 C20 -58.8(3)
C4 C5 C10 C20 58.5(3)
C6 C5 C10 C9 62.1(3)
C4 C5 C10 C9 179.3(2)
C8 C9 C10 C1 -179.5(2)
C11 C9 C10 C1 54.6(3)
C8 C9 C10 C20 58.3(2)
C11 C9 C10 C20 -67.5(3)
C8 C9 C10 C5 -64.7(2)
C11 C9 C10 C5 169.5(2)
C8 C9 C11 C12 47.6(3)
C10 C9 C11 C12 173.2(2)
C9 C11 C12 C13 -67.5(3)
C11 C12 C13 C15 142.6(3)
C11 C12 C13 C17 -94.1(3)
C11 C12 C13 C14 24.2(3)
C7 C8 C14 C13 153.1(2)
O4 C8 C14 C13 86.4(3)
C9 C8 C14 C13 -52.9(3)
C15 C13 C14 C8 -84.6(3)
C12 C13 C14 C8 33.6(3)
C17 C13 C14 C8 152.5(3)
C12 C13 C15 C16 115.8(5)
C17 C13 C15 C16 -5.0(6)
C14 C13 C15 C16 -125.0(5)
C6 O3 C18 O2 176.6(3)
C6 O3 C18 C4 -1.0(3)
C5 C4 C18 O2 164.5(3)
C3 C4 C18 O2 41.0(4)
C19 C4 C18 O2 -76.3(4)
C5 C4 C18 O3 -18.1(3)
C3 C4 C18 O3 -141.6(2)
C19 C4 C18 O3 101.0(3)

loop_
_cod_related_entry_id
_cod_related_entry_database
_cod_related_entry_code
1 ChemSpider 21194566
